data_4328899
loop_
_publ_author_name
'Sayandev Chatterjee'
'Jeanette A. Krause'
'Kumudu Madduma-Liyanage'
'William B. Connick'

_publ_contact_author_address
;     Department of Chemistry
      University of Cincinnati
      Cincinnati, OH 45221
;
_publ_contact_author_email bill.connick@uc.edu
_publ_contact_author_fax '513 556 9239'
_publ_contact_author_name 'Dr. William B. Connick'
_publ_contact_author_phone '513 556 0148 '
_publ_section_title
;
 Platinum(II) Diimine Complexes with Halide/Pseudohalide Ligands and
 Dangling Trialkylamine or Ammonium Groups
;
_journal_name_full 'Inorganic Chemistry'
_journal_page_first 4572
_journal_page_last 4587
_journal_paper_doi 10.1021/ic202462a
_journal_volume 51
_journal_year 2012
_chemical_formula_moiety 'C30 H37 Br N4 Pt, 2(P F6)'
_chemical_formula_sum 'C30 H37 Br F12 N4 P2 Pt'
_chemical_formula_weight 1018.58
_chemical_name_systematic
; 
 ? 
;
_space_group_IT_number 15
_symmetry_cell_setting monoclinic
_symmetry_space_group_name_Hall '-C 2yc'
_symmetry_space_group_name_H-M 'C 1 2/c 1'
_atom_sites_solution_hydrogens geom
_atom_sites_solution_primary Patterson
_atom_sites_solution_secondary difmap
_audit_creation_method SHELXL-97
_cell_angle_alpha 90.00
_cell_angle_beta 98.747(2)
_cell_angle_gamma 90.00
_cell_formula_units_Z 8
_cell_length_a 23.9210(19)
_cell_length_b 10.7075(8)
_cell_length_c 27.772(2)
_cell_measurement_reflns_used 7605
_cell_measurement_temperature 173(2)
_cell_measurement_theta_max 31.18
_cell_measurement_theta_min 2.37
_cell_volume 7030.6(9)
_computing_cell_refinement 'Bruker SAINT v7.23A'
_computing_data_collection 'Bruker APEX2 v2.2-0'
_computing_data_reduction 'Bruker SAINT v7.23A'
_computing_molecular_graphics 'Bruker SHELXTL v6.14'
_computing_publication_material 'Bruker SHELXTL v6.14'
_computing_structure_refinement 'Bruker SHELXTL v6.14'
_computing_structure_solution 'Bruker SHELXTL v6.14'
_diffrn_ambient_temperature 173(2)
_diffrn_detector_area_resol_mean 0.78
_diffrn_measured_fraction_theta_full 0.997
_diffrn_measured_fraction_theta_max 0.997
_diffrn_measurement_device_type 'Bruker Platinum 200'
_diffrn_measurement_method 'omega scans'
_diffrn_radiation_monochromator 'Si-<111> channel cut crystal'
_diffrn_radiation_source synchrotron
_diffrn_radiation_type synchrotron
_diffrn_radiation_wavelength 0.77500
_diffrn_reflns_av_R_equivalents 0.0633
_diffrn_reflns_av_sigmaI/netI 0.0472
_diffrn_reflns_limit_h_max 30
_diffrn_reflns_limit_h_min -30
_diffrn_reflns_limit_k_max 13
_diffrn_reflns_limit_k_min -13
_diffrn_reflns_limit_l_max 35
_diffrn_reflns_limit_l_min -35
_diffrn_reflns_number 35952
_diffrn_reflns_theta_full 29.79
_diffrn_reflns_theta_max 29.79
_diffrn_reflns_theta_min 1.62
_diffrn_standards_decay_% 0
_diffrn_standards_interval_count 0
_diffrn_standards_interval_time 0
_diffrn_standards_number 0
_exptl_absorpt_coefficient_mu 6.580
_exptl_absorpt_correction_T_max 0.8797
_exptl_absorpt_correction_T_min 0.4386
_exptl_absorpt_correction_type multi-scan
_exptl_absorpt_process_details 'SADABS v2008/1 (Sheldrick)'
_exptl_crystal_colour yellow
_exptl_crystal_density_diffrn 1.925
_exptl_crystal_description needle
_exptl_crystal_F_000 3968
_exptl_crystal_size_max 0.15
_exptl_crystal_size_mid 0.07
_exptl_crystal_size_min 0.02
_refine_diff_density_max 1.759
_refine_diff_density_min -1.391
_refine_diff_density_rms 0.139
_refine_ls_extinction_method none
_refine_ls_goodness_of_fit_ref 1.055
_refine_ls_hydrogen_treatment constr
_refine_ls_matrix_type full
_refine_ls_number_parameters 498
_refine_ls_number_reflns 7748
_refine_ls_number_restraints 4
_refine_ls_restrained_S_all 1.109
_refine_ls_R_factor_all 0.0370
_refine_ls_R_factor_gt 0.0351
_refine_ls_shift/su_max 0.001
_refine_ls_shift/su_mean 0.000
_refine_ls_structure_factor_coef Fsqd
_refine_ls_weighting_details 'calc w=1/[\s^2^(Fo^2^)+(0.0624P)^2^+8.5378P] where P=(Fo^2^+2Fc^2^)/3'
_refine_ls_weighting_scheme calc
_refine_ls_wR_factor_gt 0.0985
_refine_ls_wR_factor_ref 0.1000
_reflns_number_gt 7166
_reflns_number_total 7748
_reflns_threshold_expression >2\s(I)
_cod_data_source_file ic202462a_si_003_04.cif
_cod_data_source_block 2
_cod_original_cell_volume 7030.5(9)
_cod_database_code 4328899

loop_
_symmetry_equiv_pos_as_xyz
'x, y, z'
'-x, y, -z+1/2'
'x+1/2, y+1/2, z'
'-x+1/2, y+1/2, -z+1/2'
'-x, -y, -z'
'x, -y, z-1/2'
'-x+1/2, -y+1/2, -z'
'x+1/2, -y+1/2, z-1/2'

loop_
_atom_site_label
_atom_site_type_symbol
_atom_site_fract_x
_atom_site_fract_y
_atom_site_fract_z
_atom_site_U_iso_or_equiv
_atom_site_adp_type
_atom_site_occupancy
_atom_site_symmetry_multiplicity
_atom_site_calc_flag
_atom_site_refinement_flags
_atom_site_disorder_assembly
_atom_site_disorder_group
Pt Pt 0.389206(6) 0.127544(12) 0.129409(5) 0.02321(7) Uani 1 1 d . . .
Br Br 0.403879(18) 0.28753(4) 0.191840(15) 0.03481(11) Uani 1 1 d . . .
N1 N 0.37961(14) -0.0164(3) 0.08191(12) 0.0265(7) Uani 1 1 d . . .
N2 N 0.40732(14) -0.0217(3) 0.17865(12) 0.0269(7) Uani 1 1 d . . .
N3 N 0.49583(15) 0.3115(3) 0.10666(13) 0.0333(7) Uani 1 1 d . . .
H3 H 0.4697 0.3044 0.1265 0.040 Uiso 1 1 d . . .
N4 N 0.26680(15) 0.3011(3) 0.14277(13) 0.0336(7) Uani 1 1 d . . .
H4 H 0.3010 0.3010 0.1596 0.040 Uiso 1 1 d . . .
C1 C 0.36792(19) -0.0105(4) 0.03354(15) 0.0336(9) Uani 1 1 d . . .
H1A H 0.3651 0.0691 0.0182 0.040 Uiso 1 1 calc R . .
C2 C 0.3597(2) -0.1171(4) 0.00473(19) 0.0426(11) Uani 1 1 d . . .
H2A H 0.3522 -0.1103 -0.0298 0.051 Uiso 1 1 calc R . .
C3 C 0.3625(2) -0.2336(4) 0.02683(18) 0.0443(11) Uani 1 1 d . . .
H3A H 0.3555 -0.3071 0.0077 0.053 Uiso 1 1 calc R . .
C4 C 0.37567(19) -0.2416(4) 0.07724(17) 0.0352(9) Uani 1 1 d . . .
C5 C 0.38491(19) -0.1303(3) 0.10382(17) 0.0292(9) Uani 1 1 d . . .
C6 C 0.3804(2) -0.3562(4) 0.1032(2) 0.0417(11) Uani 1 1 d . . .
H6A H 0.3742 -0.4324 0.0857 0.050 Uiso 1 1 calc R . .
C7 C 0.3938(2) -0.3590(4) 0.1531(2) 0.0401(11) Uani 1 1 d . . .
H7A H 0.3957 -0.4371 0.1695 0.048 Uiso 1 1 calc R . .
C8 C 0.40488(17) -0.2482(4) 0.18062(17) 0.0341(9) Uani 1 1 d . . .
C9 C 0.39956(18) -0.1332(3) 0.15552(17) 0.0279(9) Uani 1 1 d . . .
C10 C 0.4196(2) -0.2430(5) 0.23144(18) 0.0413(11) Uani 1 1 d . . .
H10A H 0.4235 -0.3180 0.2499 0.050 Uiso 1 1 calc R . .
C11 C 0.4282(2) -0.1301(4) 0.2545(2) 0.0432(12) Uani 1 1 d . . .
H11A H 0.4387 -0.1261 0.2889 0.052 Uiso 1 1 calc R . .
C12 C 0.42127(18) -0.0207(4) 0.22666(15) 0.0364(9) Uani 1 1 d . . .
H12A H 0.4268 0.0575 0.2429 0.044 Uiso 1 1 calc R . .
C13 C 0.36699(17) 0.2574(3) 0.07724(13) 0.0267(7) Uani 1 1 d . . .
C14 C 0.40602(19) 0.3054(3) 0.04874(14) 0.0332(8) Uani 1 1 d . . .
C15 C 0.3886(3) 0.3863(4) 0.01030(16) 0.0425(11) Uani 1 1 d . . .
H15A H 0.4155 0.4167 -0.0088 0.051 Uiso 1 1 calc R . .
C16 C 0.3325(2) 0.4233(4) -0.00064(15) 0.0473(12) Uani 1 1 d . . .
H16A H 0.3208 0.4779 -0.0272 0.057 Uiso 1 1 calc R . .
C17 C 0.2941(2) 0.3800(4) 0.02744(17) 0.0432(11) Uani 1 1 d . . .
H17A H 0.2560 0.4074 0.0207 0.052 Uiso 1 1 calc R . .
C18 C 0.31014(17) 0.2965(3) 0.06571(14) 0.0326(8) Uani 1 1 d . . .
C19 C 0.46705(19) 0.2638(4) 0.05834(15) 0.0370(9) Uani 1 1 d . . .
H19A H 0.4688 0.1714 0.0580 0.044 Uiso 1 1 calc R . .
H19B H 0.4871 0.2954 0.0321 0.044 Uiso 1 1 calc R . .
C20 C 0.5084(2) 0.4481(4) 0.10713(18) 0.0417(10) Uani 1 1 d . . .
H20A H 0.4738 0.4947 0.0938 0.050 Uiso 1 1 calc R . .
H20B H 0.5376 0.4652 0.0862 0.050 Uiso 1 1 calc R . .
C21 C 0.5295(2) 0.4919(4) 0.15892(17) 0.0446(10) Uani 1 1 d . . .
H21A H 0.5385 0.5821 0.1586 0.054 Uiso 1 1 calc R . .
H21B H 0.4993 0.4799 0.1793 0.054 Uiso 1 1 calc R . .
C22 C 0.5816(2) 0.4198(5) 0.18062(19) 0.0487(11) Uani 1 1 d . . .
H22A H 0.5925 0.4438 0.2152 0.058 Uiso 1 1 calc R . .
H22B H 0.6133 0.4410 0.1630 0.058 Uiso 1 1 calc R . .
C23 C 0.5706(2) 0.2795(5) 0.17721(19) 0.0485(11) Uani 1 1 d . . .
H23A H 0.6063 0.2345 0.1888 0.058 Uiso 1 1 calc R . .
H23B H 0.5429 0.2569 0.1989 0.058 Uiso 1 1 calc R . .
C24 C 0.54830(19) 0.2377(4) 0.12593(18) 0.0434(10) Uani 1 1 d . . .
H24A H 0.5775 0.2509 0.1047 0.052 Uiso 1 1 calc R . .
H24B H 0.5392 0.1475 0.1258 0.052 Uiso 1 1 calc R . .
C25 C 0.26486(17) 0.2461(4) 0.09276(15) 0.0367(9) Uani 1 1 d . . .
H25A H 0.2274 0.2634 0.0735 0.044 Uiso 1 1 calc R . .
H25B H 0.2691 0.1543 0.0957 0.044 Uiso 1 1 calc R . .
C26 C 0.2291(2) 0.2301(4) 0.17228(19) 0.0476(11) Uani 1 1 d . . .
H26A H 0.2402 0.1409 0.1739 0.057 Uiso 1 1 calc R . .
H26B H 0.1894 0.2354 0.1559 0.057 Uiso 1 1 calc R . .
C27 C 0.2333(2) 0.2822(5) 0.22360(19) 0.0547(13) Uani 1 1 d . . .
H27A H 0.2062 0.2377 0.2412 0.066 Uiso 1 1 calc R . .
H27B H 0.2718 0.2677 0.2413 0.066 Uiso 1 1 calc R . .
C28 C 0.2205(3) 0.4201(5) 0.22291(19) 0.0545(13) Uani 1 1 d . . .
H28A H 0.2260 0.4527 0.2567 0.065 Uiso 1 1 calc R . .
H28B H 0.1806 0.4343 0.2084 0.065 Uiso 1 1 calc R . .
C29 C 0.2593(2) 0.4891(4) 0.19333(17) 0.0478(11) Uani 1 1 d . . .
H29A H 0.2500 0.5793 0.1923 0.057 Uiso 1 1 calc R . .
H29B H 0.2991 0.4796 0.2091 0.057 Uiso 1 1 calc R . .
C30 C 0.2528(2) 0.4381(4) 0.14177(16) 0.0375(9) Uani 1 1 d . . .
H30A H 0.2135 0.4508 0.1254 0.045 Uiso 1 1 calc R . .
H30B H 0.2784 0.4836 0.1230 0.045 Uiso 1 1 calc R . .
P1 P 0.22322(5) 0.82805(11) 0.11776(4) 0.0366(2) Uani 1 1 d D A .
F1 F 0.16536(15) 0.8461(5) 0.08265(14) 0.0853(13) Uani 1 1 d . A .
F2A F 0.2587(7) 0.9437(17) 0.1108(8) 0.059(5) Uiso 0.20 1 d P A 1
F3A F 0.2737(8) 0.898(2) 0.1480(8) 0.082(6) Uiso 0.20 1 d PD A 1
F4A F 0.1996(6) 0.7912(19) 0.1644(5) 0.031(3) Uiso 0.20 1 d P A 1
F5A F 0.2079(8) 0.856(3) 0.1697(7) 0.057(4) Uiso 0.20 1 d P A 1
F6A F 0.2592(8) 0.7175(17) 0.1112(8) 0.058(4) Uiso 0.20 1 d P A 1
F2B F 0.2567(4) 0.9246(10) 0.0905(5) 0.0294(18) Uiso 0.30 1 d P A 2
F3B F 0.2810(4) 0.8223(13) 0.1545(4) 0.036(3) Uiso 0.30 1 d P A 2
F4B F 0.1888(4) 0.7477(13) 0.1547(4) 0.028(2) Uiso 0.30 1 d P A 2
F5B F 0.2087(4) 0.9220(13) 0.1580(5) 0.043(2) Uiso 0.30 1 d P A 2
F6B F 0.2344(5) 0.6976(9) 0.0928(4) 0.037(2) Uiso 0.30 1 d P A 2
F2C F 0.2513(3) 0.8949(7) 0.0743(3) 0.0483(17) Uiso 0.50 1 d P . .
F3C F 0.2788(4) 0.7798(13) 0.1547(4) 0.030(2) Uiso 0.30 1 d P A 3
F4C F 0.1905(5) 0.7193(11) 0.1415(6) 0.048(3) Uiso 0.30 1 d PD A 3
F5C F 0.2084(4) 0.9571(10) 0.1412(5) 0.037(2) Uiso 0.30 1 d P A 3
F6C F 0.2382(5) 0.7214(13) 0.0795(5) 0.048(3) Uiso 0.30 1 d P A 3
F3D F 0.2784(6) 0.7487(15) 0.1387(7) 0.039(3) Uiso 0.20 1 d P A 4
F4D F 0.1879(8) 0.7057(16) 0.1168(9) 0.073(6) Uiso 0.20 1 d PD A 4
F5D F 0.1920(6) 0.9713(13) 0.1196(6) 0.040(3) Uiso 0.20 1 d P A 4
F6D F 0.2360(9) 0.789(2) 0.0627(8) 0.083(6) Uiso 0.20 1 d P A 4
P2 P 0.06180(7) 0.35243(14) 0.09221(5) 0.0473(3) Uani 1 1 d D . .
F7 F 0.09903(16) 0.4560(4) 0.12386(15) 0.0839(12) Uani 1 1 d . B .
F8 F 0.02514(19) 0.2475(4) 0.06150(14) 0.0828(12) Uani 1 1 d . B .
F9A F 0.0908(2) 0.2619(5) 0.1339(2) 0.0576(12) Uani 0.65 1 d P B 5
F10A F 0.1174(2) 0.3320(6) 0.06463(19) 0.0624(13) Uani 0.65 1 d P B 5
F11A F 0.0151(2) 0.3914(7) 0.1222(2) 0.0743(19) Uani 0.65 1 d P B 5
F12A F 0.0416(3) 0.4556(7) 0.0519(2) 0.096(2) Uani 0.65 1 d P B 5
F9B F 0.0954(5) 0.2260(10) 0.1080(4) 0.066(3) Uiso 0.35 1 d P B 6
F10B F 0.0895(6) 0.3678(10) 0.0490(5) 0.070(3) Uiso 0.35 1 d P B 6
F11B F 0.0199(4) 0.3097(10) 0.1307(4) 0.052(2) Uiso 0.35 1 d PD B 6
F12B F 0.0113(5) 0.4459(11) 0.0724(4) 0.071(3) Uiso 0.35 1 d P B 6

loop_
_atom_site_aniso_label
_atom_site_aniso_U_11
_atom_site_aniso_U_22
_atom_site_aniso_U_33
_atom_site_aniso_U_23
_atom_site_aniso_U_13
_atom_site_aniso_U_12
Pt 0.02894(11) 0.01986(11) 0.02022(11) 0.00105(4) 0.00179(7) 0.00067(4)
Br 0.0422(2) 0.0313(2) 0.0298(2) -0.00378(16) 0.00193(16) -0.00043(16)
N1 0.0318(16) 0.0220(15) 0.0255(15) -0.0008(12) 0.0042(13) 0.0013(13)
N2 0.0310(16) 0.0241(16) 0.0256(15) 0.0060(12) 0.0045(12) -0.0005(12)
N3 0.0384(18) 0.0296(18) 0.0340(18) -0.0001(14) 0.0127(14) 0.0014(14)
N4 0.0318(17) 0.0292(17) 0.0371(18) 0.0010(14) -0.0037(14) 0.0003(14)
C1 0.046(2) 0.028(2) 0.0258(19) -0.0021(15) 0.0030(16) -0.0013(17)
C2 0.057(3) 0.038(3) 0.032(2) -0.0089(17) 0.004(2) -0.0050(19)
C3 0.058(3) 0.032(2) 0.042(3) -0.0129(19) 0.005(2) -0.003(2)
C4 0.037(2) 0.026(2) 0.043(2) -0.0052(17) 0.0068(18) 0.0017(16)
C5 0.030(2) 0.024(2) 0.034(2) 0.0001(13) 0.0065(17) 0.0021(13)
C6 0.048(3) 0.0197(18) 0.058(3) 0.0037(18) 0.009(2) 0.0008(17)
C7 0.041(3) 0.025(2) 0.054(3) 0.0061(18) 0.006(2) 0.0062(16)
C8 0.0278(18) 0.028(2) 0.047(3) 0.0141(18) 0.0072(17) 0.0042(15)
C9 0.0227(18) 0.028(2) 0.033(2) 0.0031(14) 0.0046(16) 0.0011(13)
C10 0.042(2) 0.040(2) 0.043(3) 0.022(2) 0.0080(19) 0.0086(19)
C11 0.049(3) 0.049(3) 0.032(2) 0.0135(18) 0.004(2) 0.0090(19)
C12 0.039(2) 0.040(2) 0.029(2) 0.0068(17) 0.0041(17) 0.0016(18)
C13 0.041(2) 0.0179(16) 0.0193(16) -0.0013(13) -0.0006(14) -0.0005(14)
C14 0.053(2) 0.0214(17) 0.0243(18) -0.0031(14) 0.0029(16) -0.0012(16)
C15 0.075(3) 0.028(2) 0.025(2) -0.0002(15) 0.009(2) -0.007(2)
C16 0.087(4) 0.023(2) 0.026(2) 0.0015(16) -0.011(2) 0.002(2)
C17 0.061(3) 0.030(2) 0.031(2) -0.0034(15) -0.015(2) 0.0075(18)
C18 0.041(2) 0.0248(18) 0.0275(18) -0.0035(15) -0.0083(15) 0.0021(16)
C19 0.052(2) 0.031(2) 0.032(2) -0.0040(16) 0.0176(18) -0.0021(18)
C20 0.053(3) 0.028(2) 0.045(3) 0.0034(18) 0.009(2) -0.0018(19)
C21 0.051(3) 0.036(2) 0.048(3) -0.0034(19) 0.009(2) -0.004(2)
C22 0.039(2) 0.057(3) 0.050(3) -0.004(2) 0.004(2) -0.002(2)
C23 0.043(2) 0.049(3) 0.052(3) 0.006(2) 0.003(2) 0.009(2)
C24 0.038(2) 0.039(2) 0.053(3) 0.003(2) 0.008(2) 0.0112(19)
C25 0.037(2) 0.0279(19) 0.040(2) -0.0064(16) -0.0102(17) 0.0032(16)
C26 0.053(3) 0.036(2) 0.054(3) 0.010(2) 0.008(2) -0.006(2)
C27 0.063(3) 0.055(3) 0.047(3) 0.015(2) 0.011(2) 0.001(2)
C28 0.068(3) 0.055(3) 0.043(3) 0.007(2) 0.018(2) 0.013(3)
C29 0.066(3) 0.037(2) 0.041(2) -0.0036(19) 0.009(2) 0.003(2)
C30 0.050(2) 0.026(2) 0.036(2) 0.0029(17) 0.0065(19) 0.0034(18)
P1 0.0314(5) 0.0429(6) 0.0350(5) 0.0052(5) 0.0038(4) 0.0033(5)
F1 0.0442(18) 0.154(4) 0.055(2) 0.037(2) -0.0015(16) -0.002(2)
P2 0.0566(8) 0.0537(7) 0.0321(6) 0.0002(5) 0.0087(6) 0.0182(6)
F7 0.071(2) 0.089(3) 0.086(3) -0.035(2) -0.008(2) 0.017(2)
F8 0.101(3) 0.079(3) 0.070(2) -0.024(2) 0.020(2) -0.013(2)
F9A 0.061(3) 0.059(3) 0.049(3) 0.024(2) -0.003(2) 0.001(2)
F10A 0.057(3) 0.088(4) 0.049(3) -0.013(3) 0.027(2) 0.000(3)
F11A 0.036(3) 0.114(6) 0.073(4) -0.033(4) 0.012(2) 0.017(3)
F12A 0.087(4) 0.113(5) 0.080(4) 0.049(4) -0.016(4) 0.015(4)

loop_
_atom_type_symbol
_atom_type_description
_atom_type_scat_dispersion_real
_atom_type_scat_dispersion_imag
_atom_type_scat_source
C C -0.0020 0.0020 'L. Kissel & R.H. Pratt, Acta Cryst A (1990), A46, 170-175'
H H 0.0000 0.0000 'International Tables Vol C Tables 4.2.6.8 and 6.1.1.4'
N N -0.0031 0.0040 'L. Kissel & R.H. Pratt, Acta Cryst A (1990), A46, 170-175'
F F -0.0053 0.0125 'L. Kissel & R.H. Pratt, Acta Cryst A (1990), A46, 170-175'
P P 0.1013 0.1134 'L. Kissel & R.H. Pratt, Acta Cryst A (1990), A46, 170-175'
Br Br -0.8071 2.7893 'L. Kissel & R.H. Pratt, Acta Cryst A (1990), A46, 170-175'
Pt Pt -2.9689 9.6580 'L. Kissel & R.H. Pratt, Acta Cryst A (1990), A46, 170-175'

loop_
_geom_angle_atom_site_label_1
_geom_angle_atom_site_label_2
_geom_angle_atom_site_label_3
_geom_angle
N1 Pt C13 93.75(15)
N1 Pt N2 80.59(15)
C13 Pt N2 173.80(13)
N1 Pt Br 175.06(10)
C13 Pt Br 91.16(10)
N2 Pt Br 94.52(10)
C1 N1 C5 119.0(4)
C1 N1 Pt 127.5(3)
C5 N1 Pt 113.5(3)
C12 N2 C9 118.7(4)
C12 N2 Pt 130.0(3)
C9 N2 Pt 111.2(3)
C20 N3 C19 113.9(3)
C20 N3 C24 110.7(3)
C19 N3 C24 112.5(3)
C25 N4 C30 112.9(3)
C25 N4 C26 111.5(3)
C30 N4 C26 110.6(3)
N1 C1 C2 122.1(4)
C3 C2 C1 119.4(5)
C2 C3 C4 119.3(4)
C3 C4 C5 118.1(4)
C3 C4 C6 123.6(4)
C5 C4 C6 118.3(4)
N1 C5 C4 122.0(4)
N1 C5 C9 117.5(3)
C4 C5 C9 120.4(3)
C7 C6 C4 121.3(4)
C6 C7 C8 121.5(4)
C10 C8 C9 116.9(4)
C10 C8 C7 125.1(4)
C9 C8 C7 118.0(4)
N2 C9 C8 122.6(4)
N2 C9 C5 117.0(3)
C8 C9 C5 120.4(4)
C11 C10 C8 120.2(4)
C10 C11 C12 119.0(5)
N2 C12 C11 122.6(4)
C14 C13 C18 117.5(3)
C14 C13 Pt 121.9(3)
C18 C13 Pt 120.4(3)
C15 C14 C13 120.8(4)
C15 C14 C19 119.2(4)
C13 C14 C19 119.9(3)
C14 C15 C16 120.9(4)
C17 C16 C15 119.1(4)
C16 C17 C18 121.3(5)
C17 C18 C13 120.3(4)
C17 C18 C25 118.3(4)
C13 C18 C25 121.4(3)
N3 C19 C14 110.9(3)
N3 C20 C21 110.3(4)
C22 C21 C20 110.7(4)
C21 C22 C23 110.8(4)
C24 C23 C22 112.5(4)
N3 C24 C23 109.5(4)
N4 C25 C18 113.3(3)
N4 C26 C27 111.3(4)
C28 C27 C26 111.3(4)
C27 C28 C29 110.1(4)
C30 C29 C28 110.5(4)
N4 C30 C29 110.1(3)
F6A P1 F2A 106.6(10)
F6A P1 F4A 101.0(9)
F2A P1 F4A 126.4(12)
F6A P1 F3A 91.9(12)
F4A P1 F3A 91.3(12)
F2A P1 F4D 171.5(12)
F3A P1 F4D 142.2(13)
F6A P1 F2B 96.8(8)
F4A P1 F2B 148.4(10)
F4D P1 F2B 149.4(10)
F6A P1 F5A 119.0(12)
F2A P1 F5A 99.8(13)
F4D P1 F5A 88.7(12)
F2B P1 F5A 121.5(12)
F6A P1 F1 119.3(9)
F2A P1 F1 105.9(8)
F4A P1 F1 98.8(6)
F3A P1 F1 144.1(11)
F2B P1 F1 94.9(4)
F5A P1 F1 103.8(7)
F6A P1 F5B 141.7(10)
F4D P1 F5B 111.8(9)
F2B P1 F5B 96.0(7)
F1 P1 F5B 95.3(4)
F4A P1 F3B 81.0(7)
F4D P1 F3B 113.3(10)
F2B P1 F3B 82.9(6)
F1 P1 F3B 175.0(5)
F5B P1 F3B 80.4(5)
F6A P1 F5C 155.4(10)
F4D P1 F5C 125.7(9)
F1 P1 F5C 85.2(5)
F3B P1 F5C 89.8(6)
F2A P1 F6B 121.3(9)
F4A P1 F6B 104.3(9)
F3A P1 F6B 119.2(10)
F2B P1 F6B 103.6(6)
F5A P1 F6B 130.1(11)
F1 P1 F6B 91.6(5)
F5B P1 F6B 158.6(7)
F3B P1 F6B 93.3(6)
F5C P1 F6B 176.7(6)
F10B P2 F11A 149.6(6)
F10B P2 F9A 117.7(6)
F11A P2 F9A 92.5(4)
F10B P2 F8 85.4(5)
F11A P2 F8 95.4(3)
F9A P2 F8 96.0(3)
F11A P2 F12A 91.3(4)
F9A P2 F12A 171.1(3)
F8 P2 F12A 91.7(3)
F10B P2 F7 95.1(5)
F11A P2 F7 84.5(3)
F9A P2 F7 83.0(3)
F8 P2 F7 178.9(3)
F12A P2 F7 89.4(3)
F10B P2 F12B 93.4(7)
F9A P2 F12B 148.9(5)
F8 P2 F12B 86.1(4)
F7 P2 F12B 94.8(4)
F10B P2 F9B 92.8(6)
F11A P2 F9B 117.0(5)
F12A P2 F9B 149.8(5)
F7 P2 F9B 102.8(4)
F12B P2 F9B 160.7(6)
F10B P2 F11B 164.4(6)
F12A P2 F11B 120.0(5)
F7 P2 F11B 100.4(4)
F12B P2 F11B 83.9(6)
F9B P2 F11B 85.2(6)
F11A P2 F10A 170.2(3)
F9A P2 F10A 87.9(3)
F8 P2 F10A 94.3(3)
F12A P2 F10A 86.9(4)
F7 P2 F10A 85.8(3)
F12B P2 F10A 123.0(5)
F11B P2 F10A 152.1(5)

loop_
_geom_bond_atom_site_label_1
_geom_bond_atom_site_label_2
_geom_bond_distance
Pt N1 2.019(3)
Pt C13 2.020(4)
Pt N2 2.105(3)
Pt Br 2.4247(4)
N1 C1 1.331(5)
N1 C5 1.360(5)
N2 C12 1.324(5)
N2 C9 1.355(5)
N3 C20 1.493(6)
N3 C19 1.501(5)
N3 C24 1.511(5)
N4 C25 1.503(5)
N4 C30 1.503(6)
N4 C26 1.513(6)
C1 C2 1.391(6)
C2 C3 1.386(7)
C3 C4 1.390(7)
C4 C5 1.402(6)
C4 C6 1.418(6)
C5 C9 1.425(8)
C6 C7 1.375(10)
C7 C8 1.414(7)
C8 C10 1.403(7)
C8 C9 1.411(6)
C10 C11 1.369(7)
C11 C12 1.399(6)
C13 C14 1.409(6)
C13 C18 1.412(6)
C14 C15 1.389(6)
C14 C19 1.511(6)
C15 C16 1.389(8)
C16 C17 1.372(8)
C17 C18 1.397(6)
C18 C25 1.509(6)
C20 C21 1.524(7)
C21 C22 1.511(7)
C22 C23 1.525(7)
C23 C24 1.511(7)
C26 C27 1.520(7)
C27 C28 1.508(7)
C28 C29 1.522(7)
C29 C30 1.519(6)
P1 F6A 1.491(16)
P1 F2A 1.530(18)
P1 F4A 1.541(13)
P1 F3A 1.554(16)
P1 F4D 1.558(15)
P1 F2B 1.571(9)
P1 F5A 1.572(19)
P1 F1 1.579(4)
P1 F5B 1.582(10)
P1 F3B 1.588(10)
P1 F5C 1.590(9)
P1 F6B 1.600(10)
P2 F10B 1.466(13)
P2 F11A 1.549(5)
P2 F9A 1.587(5)
P2 F8 1.591(4)
P2 F12A 1.595(6)
P2 F7 1.599(4)
P2 F12B 1.600(11)
P2 F9B 1.600(11)
P2 F11B 1.638(9)
P2 F10A 1.648(5)

loop_
_geom_torsion_atom_site_label_1
_geom_torsion_atom_site_label_2
_geom_torsion_atom_site_label_3
_geom_torsion_atom_site_label_4
_geom_torsion
C13 Pt N1 C1 5.5(4)
N2 Pt N1 C1 -177.1(4)
Br Pt N1 C1 -168.8(9)
C13 Pt N1 C5 -173.0(3)
N2 Pt N1 C5 4.4(3)
Br Pt N1 C5 12.7(13)
N1 Pt N2 C12 179.6(4)
C13 Pt N2 C12 -156.0(12)
Br Pt N2 C12 0.3(4)
N1 Pt N2 C9 -4.6(3)
C13 Pt N2 C9 19.8(14)
Br Pt N2 C9 176.2(3)
C5 N1 C1 C2 1.5(7)
Pt N1 C1 C2 -176.9(4)
N1 C1 C2 C3 1.3(8)
C1 C2 C3 C4 -2.4(8)
C2 C3 C4 C5 0.8(7)
C2 C3 C4 C6 -179.1(5)
C1 N1 C5 C4 -3.3(7)
Pt N1 C5 C4 175.4(3)
C1 N1 C5 C9 177.7(4)
Pt N1 C5 C9 -3.7(5)
C3 C4 C5 N1 2.1(7)
C6 C4 C5 N1 -178.0(4)
C3 C4 C5 C9 -178.8(4)
C6 C4 C5 C9 1.0(7)
C3 C4 C6 C7 179.7(5)
C5 C4 C6 C7 -0.2(8)
C4 C6 C7 C8 -1.6(9)
C6 C7 C8 C10 -179.1(5)
C6 C7 C8 C9 2.5(8)
C12 N2 C9 C8 1.0(6)
Pt N2 C9 C8 -175.4(3)
C12 N2 C9 C5 -179.6(4)
Pt N2 C9 C5 4.0(5)
C10 C8 C9 N2 -0.8(6)
C7 C8 C9 N2 177.7(4)
C10 C8 C9 C5 179.8(4)
C7 C8 C9 C5 -1.6(7)
N1 C5 C9 N2 -0.4(7)
C4 C5 C9 N2 -179.4(3)
N1 C5 C9 C8 179.0(3)
C4 C5 C9 C8 -0.1(7)
C9 C8 C10 C11 -0.2(7)
C7 C8 C10 C11 -178.6(5)
C8 C10 C11 C12 0.9(8)
C9 N2 C12 C11 -0.2(7)
Pt N2 C12 C11 175.4(4)
C10 C11 C12 N2 -0.8(8)
N1 Pt C13 C14 -82.9(3)
N2 Pt C13 C14 -107.0(12)
Br Pt C13 C14 96.6(3)
N1 Pt C13 C18 92.3(3)
N2 Pt C13 C18 68.2(13)
Br Pt C13 C18 -88.2(3)
C18 C13 C14 C15 -1.1(5)
Pt C13 C14 C15 174.3(3)
C18 C13 C14 C19 -178.1(3)
Pt C13 C14 C19 -2.7(5)
C13 C14 C15 C16 0.9(6)
C19 C14 C15 C16 177.9(4)
C14 C15 C16 C17 0.8(6)
C15 C16 C17 C18 -2.1(6)
C16 C17 C18 C13 1.9(6)
C16 C17 C18 C25 -175.8(4)
C14 C13 C18 C17 -0.2(5)
Pt C13 C18 C17 -175.7(3)
C14 C13 C18 C25 177.4(3)
Pt C13 C18 C25 1.9(5)
C20 N3 C19 C14 -73.4(4)
C24 N3 C19 C14 159.6(3)
C15 C14 C19 N3 115.0(4)
C13 C14 C19 N3 -68.0(5)
C19 N3 C20 C21 171.7(4)
C24 N3 C20 C21 -60.4(5)
N3 C20 C21 C22 57.8(5)
C20 C21 C22 C23 -53.8(5)
C21 C22 C23 C24 53.6(5)
C20 N3 C24 C23 58.7(5)
C19 N3 C24 C23 -172.6(4)
C22 C23 C24 N3 -55.3(5)
C30 N4 C25 C18 66.4(4)
C26 N4 C25 C18 -168.4(3)
C17 C18 C25 N4 -106.6(4)
C13 C18 C25 N4 75.8(5)
C25 N4 C26 C27 177.3(4)
C30 N4 C26 C27 -56.1(5)
N4 C26 C27 C28 55.2(6)
C26 C27 C28 C29 -55.6(6)
C27 C28 C29 C30 57.7(6)
C25 N4 C30 C29 -176.3(4)
C26 N4 C30 C29 58.0(5)
C28 C29 C30 N4 -59.1(5)
